data_7239930
loop_
_publ_author_name
'Li, Yinghua'
'Zhu, Yingzu'
'Xiang, Shiqun'
'Fan, Weibin'
'Jin, Jiang'
'Huang, Deguang'

_publ_section_title
;
 Temperature controlled condensation of nitriles: efficient and convenient
 synthesis of \b-enaminonitriles, 4-aminopyrimidines and
 4-amidinopyrimidines in one system
;
_journal_issue 11
_journal_name_full 'RSC Advances'
_journal_page_first 6576
_journal_page_last 6583
_journal_paper_doi 10.1039/C9RA10866A
_journal_volume 10
_journal_year 2020
_chemical_formula_moiety 'C19 H16 N4 S3'
_chemical_formula_sum 'C19 H16 N4 S3'
_chemical_formula_weight 396.54
_space_group_IT_number 60
_space_group_name_Hall '-P 2n 2ab'
_space_group_name_H-M_alt 'P b c n'
_symmetry_cell_setting orthorhombic
_symmetry_space_group_name_Hall '-P 2n 2ab'
_symmetry_space_group_name_H-M 'P b c n'
_atom_sites_solution_hydrogens geom
_atom_sites_solution_primary direct
_atom_sites_solution_secondary difmap
_audit_creation_method SHELXL-97
_audit_update_record
;
2019-09-27 deposited with the CCDC.	2020-01-21 downloaded from the CCDC.
;
_cell_angle_alpha 90.00
_cell_angle_beta 90.00
_cell_angle_gamma 90.00
_cell_formula_units_Z 8
_cell_length_a 10.5993(3)
_cell_length_b 11.9893(4)
_cell_length_c 28.8362(8)
_cell_measurement_reflns_used 3928
_cell_measurement_temperature 100(2)
_cell_measurement_theta_max 72.3310
_cell_measurement_theta_min 5.1540
_cell_volume 3664.45(19)
_computing_cell_refinement 'CrysAlisPro 1.171.39.46e (Rigaku OD, 2018)'
_computing_data_collection 'CrysAlisPro 1.171.39.46e (Rigaku OD, 2018)'
_computing_data_reduction 'CrysAlisPro 1.171.39.46e (Rigaku OD, 2018)'
_computing_molecular_graphics 'Bruker SHELXTL'
_computing_publication_material 'Bruker SHELXTL'
_computing_structure_refinement 'SHELXL-97 (Sheldrick, 1997)'
_computing_structure_solution 'SHELXS-97 (Sheldrick, 1990)'
_diffrn_ambient_temperature 100(2)
_diffrn_detector_area_resol_mean 10.5594
_diffrn_measured_fraction_theta_full 0.994
_diffrn_measured_fraction_theta_max 0.994
_diffrn_measurement_device_type 'SuperNova, Dual, Cu at home/near, Atlas'
_diffrn_measurement_method '\w scans'
_diffrn_radiation_monochromator Mirror
_diffrn_radiation_source 'SuperNova (Cu) X-ray Source'
_diffrn_radiation_type CuK\a
_diffrn_radiation_wavelength 1.54184
_diffrn_reflns_av_R_equivalents 0.0256
_diffrn_reflns_av_sigmaI/netI 0.0261
_diffrn_reflns_limit_h_max 12
_diffrn_reflns_limit_h_min -8
_diffrn_reflns_limit_k_max 13
_diffrn_reflns_limit_k_min -14
_diffrn_reflns_limit_l_max 33
_diffrn_reflns_limit_l_min -35
_diffrn_reflns_number 9121
_diffrn_reflns_theta_full 70.00
_diffrn_reflns_theta_max 70.00
_diffrn_reflns_theta_min 5.18
_exptl_absorpt_coefficient_mu 3.781
_exptl_absorpt_correction_T_max 0.7036
_exptl_absorpt_correction_T_min 0.4516
_exptl_absorpt_correction_type multi-scan
_exptl_absorpt_process_details
; 
CrysAlisPro 1.171.39.46e (Rigaku Oxford Diffraction, 2018) 
Empirical absorption correction using spherical harmonics, 
 implemented in SCALE3 ABSPACK scaling algorithm. 
;
_exptl_crystal_colour colourless
_exptl_crystal_density_diffrn 1.438
_exptl_crystal_density_method 'not measured'
_exptl_crystal_description column
_exptl_crystal_F_000 1648
_exptl_crystal_size_max 0.25
_exptl_crystal_size_mid 0.13
_exptl_crystal_size_min 0.10
_refine_diff_density_max 0.493
_refine_diff_density_min -0.470
_refine_diff_density_rms 0.058
_refine_ls_extinction_method none
_refine_ls_goodness_of_fit_ref 1.058
_refine_ls_hydrogen_treatment mixed
_refine_ls_matrix_type full
_refine_ls_number_parameters 272
_refine_ls_number_reflns 3458
_refine_ls_number_restraints 144
_refine_ls_restrained_S_all 1.072
_refine_ls_R_factor_all 0.0410
_refine_ls_R_factor_gt 0.0349
_refine_ls_shift/su_max 0.001
_refine_ls_shift/su_mean 0.000
_refine_ls_structure_factor_coef Fsqd
_refine_ls_weighting_details 'calc w=1/[\s^2^(Fo^2^)+(0.0425P)^2^+2.7109P] where P=(Fo^2^+2Fc^2^)/3'
_refine_ls_weighting_scheme calc
_refine_ls_wR_factor_gt 0.0879
_refine_ls_wR_factor_ref 0.0911
_reflns_number_gt 3046
_reflns_number_total 3458
_reflns_threshold_expression >2sigma(I)
_cod_data_source_file c9ra10866a2.cif
_cod_data_source_block Compound6a
_cod_depositor_comments 'Adding full bibliography for 7239928--7239936.cif.'
_cod_original_sg_symbol_H-M Pbcn
_cod_database_code 7239930

loop_
_symmetry_equiv_pos_as_xyz
'x, y, z'
'-x+1/2, -y+1/2, z+1/2'
'x+1/2, -y+1/2, -z'
'-x, y, -z+1/2'
'-x, -y, -z'
'x-1/2, y-1/2, -z-1/2'
'-x-1/2, y-1/2, z'
'x, -y, z-1/2'

loop_
_atom_site_label
_atom_site_type_symbol
_atom_site_fract_x
_atom_site_fract_y
_atom_site_fract_z
_atom_site_U_iso_or_equiv
_atom_site_adp_type
_atom_site_occupancy
_atom_site_symmetry_multiplicity
_atom_site_calc_flag
_atom_site_refinement_flags
_atom_site_disorder_assembly
_atom_site_disorder_group
S1 S 0.69876(5) 0.85894(4) 0.304072(16) 0.02187(13) Uani 1 1 d . . .
S3 S 0.73203(5) 0.37828(4) 0.535688(16) 0.02132(13) Uani 1 1 d . . .
N1 N 0.63118(15) 0.46719(13) 0.45018(5) 0.0178(3) Uani 1 1 d . . .
N2 N 0.49583(15) 0.51901(13) 0.38735(5) 0.0165(3) Uani 1 1 d . A .
N3 N 0.56048(15) 0.66205(13) 0.33510(5) 0.0173(3) Uani 1 1 d . A .
N4 N 0.43890(16) 0.36644(14) 0.45049(6) 0.0220(4) Uani 1 1 d . . .
H4A H 0.4110 0.3976 0.4248 0.026 Uiso 1 1 calc R . .
H4B H 0.3925 0.3165 0.4650 0.026 Uiso 1 1 calc R . .
C1 C 0.60433(18) 0.53038(15) 0.41115(6) 0.0158(4) Uani 1 1 d . . .
C2 C 0.69745(18) 0.60929(16) 0.39808(6) 0.0174(4) Uani 1 1 d . . .
C3 C 0.81271(19) 0.62425(17) 0.42802(7) 0.0218(4) Uani 1 1 d . . .
H3B H 0.7864 0.6252 0.4610 0.026 Uiso 1 1 calc R . .
H3A H 0.8513 0.6975 0.4209 0.026 Uiso 1 1 calc R . .
C4 C 0.9121(2) 0.53327(19) 0.42138(8) 0.0299(5) Uani 1 1 d . . .
H4C H 0.9842 0.5481 0.4417 0.045 Uiso 1 1 calc R . .
H4D H 0.9401 0.5327 0.3890 0.045 Uiso 1 1 calc R . .
H4E H 0.8755 0.4606 0.4292 0.045 Uiso 1 1 calc R . .
C5 C 0.67187(18) 0.67092(15) 0.35812(6) 0.0164(4) Uani 1 1 d . . .
C6 C 0.75970(19) 0.75135(16) 0.33718(6) 0.0178(4) Uani 1 1 d . . .
C7 C 0.8897(2) 0.75201(17) 0.33563(6) 0.0212(4) Uani 1 1 d . . .
H7A H 0.9412 0.6995 0.3514 0.025 Uiso 1 1 calc R . .
C8 C 0.9380(2) 0.83974(17) 0.30789(6) 0.0232(4) Uani 1 1 d . . .
H8A H 1.0255 0.8518 0.3028 0.028 Uiso 1 1 calc R . .
C9 C 0.8463(2) 0.90456(17) 0.28937(7) 0.0244(5) Uani 1 1 d . . .
H9A H 0.8620 0.9679 0.2704 0.029 Uiso 1 1 calc R . .
C10 C 0.47850(18) 0.58768(15) 0.35113(6) 0.0169(4) Uani 1 1 d . . .
S2 S 0.24828(7) 0.47951(6) 0.34108(3) 0.0205(2) Uani 0.782(2) 1 d PDU A 1
C11 C 0.35786(14) 0.57857(12) 0.32699(6) 0.0181(3) Uani 0.782(2) 1 d PDU A 1
C12 C 0.3122(3) 0.6472(3) 0.29279(12) 0.0194(4) Uani 0.782(2) 1 d PDU A 1
H12A H 0.3601 0.7071 0.2804 0.023 Uiso 0.782(2) 1 calc PR A 1
C13 C 0.1872(3) 0.6221(3) 0.27710(17) 0.0228(5) Uani 0.782(2) 1 d PDU A 1
H13A H 0.1420 0.6616 0.2539 0.027 Uiso 0.782(2) 1 calc PR A 1
C14 C 0.1439(3) 0.5317(3) 0.30132(13) 0.0224(5) Uani 0.782(2) 1 d PDU A 1
H14A H 0.0626 0.5004 0.2965 0.027 Uiso 0.782(2) 1 calc PR A 1
S2' S 0.3225(3) 0.6756(2) 0.28582(11) 0.0219(5) Uani 0.218(2) 1 d PDU A 2
C11' C 0.35786(14) 0.57857(12) 0.32699(6) 0.0181(3) Uani 0.218(2) 1 d PDU A 2
C12' C 0.2607(8) 0.5051(9) 0.3340(5) 0.0201(6) Uani 0.218(2) 1 d PDU A 2
H12B H 0.2676 0.4490 0.3571 0.024 Uiso 0.218(2) 1 calc PR A 2
C13' C 0.1489(12) 0.5128(12) 0.3064(5) 0.0220(6) Uani 0.218(2) 1 d PDU A 2
H13B H 0.0747 0.4684 0.3058 0.026 Uiso 0.218(2) 1 calc PR A 2
C14' C 0.1829(10) 0.6048(13) 0.2812(7) 0.0221(6) Uani 0.218(2) 1 d PDU A 2
H14B H 0.1237 0.6317 0.2591 0.026 Uiso 0.218(2) 1 calc PR A 2
C15 C 0.55172(18) 0.39493(15) 0.46748(6) 0.0167(4) Uani 1 1 d . . .
C16 C 0.59276(18) 0.33767(15) 0.50989(6) 0.0174(4) Uani 1 1 d . . .
C17 C 0.53490(19) 0.25195(16) 0.53417(6) 0.0194(4) Uani 1 1 d . . .
H17A H 0.4576 0.2179 0.5253 0.023 Uiso 1 1 calc R . .
C18 C 0.6062(2) 0.22142(17) 0.57417(7) 0.0246(4) Uani 1 1 d . . .
H18A H 0.5814 0.1644 0.5952 0.030 Uiso 1 1 calc R . .
C19 C 0.7130(2) 0.28223(17) 0.57910(7) 0.0232(4) Uani 1 1 d . . .
H19B H 0.7710 0.2727 0.6039 0.028 Uiso 1 1 calc R . .

loop_
_atom_site_aniso_label
_atom_site_aniso_U_11
_atom_site_aniso_U_22
_atom_site_aniso_U_33
_atom_site_aniso_U_23
_atom_site_aniso_U_13
_atom_site_aniso_U_12
S1 0.0268(3) 0.0197(2) 0.0190(2) 0.00240(18) 0.00348(19) -0.00117(19)
S3 0.0206(3) 0.0255(3) 0.0179(2) 0.00146(18) -0.00055(18) 0.0023(2)
N1 0.0193(8) 0.0189(8) 0.0150(7) 0.0010(6) -0.0001(6) -0.0005(7)
N2 0.0174(8) 0.0184(8) 0.0136(7) -0.0004(6) 0.0012(6) -0.0003(6)
N3 0.0183(8) 0.0183(8) 0.0154(7) -0.0012(6) 0.0015(6) 0.0001(7)
N4 0.0226(9) 0.0225(8) 0.0208(8) 0.0066(7) -0.0032(7) -0.0064(7)
C1 0.0180(9) 0.0167(9) 0.0128(8) -0.0025(7) 0.0006(7) 0.0013(7)
C2 0.0178(9) 0.0192(9) 0.0151(8) -0.0030(7) 0.0011(7) -0.0001(8)
C3 0.0224(10) 0.0266(10) 0.0164(9) 0.0025(8) -0.0011(8) -0.0064(8)
C4 0.0200(11) 0.0371(12) 0.0326(11) 0.0067(10) -0.0043(9) -0.0031(9)
C5 0.0172(9) 0.0168(8) 0.0152(8) -0.0034(7) 0.0032(7) 0.0005(7)
C6 0.0223(10) 0.0174(9) 0.0136(8) -0.0011(7) 0.0012(7) -0.0016(8)
C7 0.0243(11) 0.0224(10) 0.0170(9) -0.0016(8) 0.0015(8) -0.0060(8)
C8 0.0253(11) 0.0269(10) 0.0174(9) -0.0041(8) 0.0034(8) -0.0099(9)
C9 0.0340(12) 0.0220(10) 0.0171(9) -0.0012(8) 0.0041(8) -0.0090(9)
C10 0.0193(9) 0.0172(9) 0.0141(8) -0.0034(7) 0.0018(7) 0.0013(8)
S2 0.0183(3) 0.0251(4) 0.0181(4) 0.0056(3) -0.0020(3) -0.0039(3)
C11 0.0208(7) 0.0195(7) 0.0139(7) 0.0017(6) 0.0005(6) 0.0012(6)
C12 0.0250(8) 0.0201(11) 0.0130(9) 0.0093(7) -0.0009(8) 0.0038(8)
C13 0.0251(8) 0.0254(12) 0.0180(10) 0.0067(8) -0.0034(7) 0.0032(8)
C14 0.0224(9) 0.0262(12) 0.0187(10) 0.0054(9) -0.0019(8) 0.0018(8)
S2' 0.0284(10) 0.0213(13) 0.0159(11) 0.0096(8) -0.0038(9) 0.0035(8)
C11' 0.0208(7) 0.0195(7) 0.0139(7) 0.0017(6) 0.0005(6) 0.0012(6)
C12' 0.0213(10) 0.0227(11) 0.0163(10) 0.0048(9) -0.0008(9) 0.0005(9)
C13' 0.0224(10) 0.0252(12) 0.0183(11) 0.0054(10) -0.0018(9) 0.0009(9)
C14' 0.0242(11) 0.0247(14) 0.0173(12) 0.0064(11) -0.0025(10) 0.0029(10)
C15 0.0196(9) 0.0155(9) 0.0150(8) -0.0035(7) 0.0021(7) 0.0020(7)
C16 0.0200(10) 0.0171(9) 0.0152(9) -0.0016(7) 0.0009(7) 0.0036(8)
C17 0.0228(10) 0.0198(9) 0.0156(9) 0.0017(7) 0.0029(8) 0.0032(8)
C18 0.0332(12) 0.0223(10) 0.0184(9) 0.0043(8) 0.0037(9) 0.0069(9)
C19 0.0272(11) 0.0263(10) 0.0159(9) 0.0003(8) 0.0010(8) 0.0104(9)

loop_
_atom_type_symbol
_atom_type_description
_atom_type_scat_dispersion_real
_atom_type_scat_dispersion_imag
_atom_type_scat_source
C C 0.0181 0.0091 'International Tables Vol C Tables 4.2.6.8 and 6.1.1.4'
H H 0.0000 0.0000 'International Tables Vol C Tables 4.2.6.8 and 6.1.1.4'
N N 0.0311 0.0180 'International Tables Vol C Tables 4.2.6.8 and 6.1.1.4'
S S 0.3331 0.5567 'International Tables Vol C Tables 4.2.6.8 and 6.1.1.4'

loop_
_geom_angle_atom_site_label_1
_geom_angle_atom_site_label_2
_geom_angle_atom_site_label_3
_geom_angle
_geom_angle_site_symmetry_1
_geom_angle_site_symmetry_3
_geom_angle_publ_flag
C9 S1 C6 91.95(10) . . ?
C19 S3 C16 91.40(10) . . ?
C15 N1 C1 122.67(16) . . ?
C10 N2 C1 116.84(16) . . ?
C10 N3 C5 116.81(16) . . ?
C15 N4 H4A 120.0 . . ?
C15 N4 H4B 120.0 . . ?
H4A N4 H4B 120.0 . . ?
N2 C1 N1 122.28(17) . . ?
N2 C1 C2 121.77(16) . . ?
N1 C1 C2 115.94(16) . . ?
C5 C2 C1 115.94(17) . . ?
C5 C2 C3 124.59(17) . . ?
C1 C2 C3 119.43(17) . . ?
C2 C3 C4 113.70(17) . . ?
C2 C3 H3B 108.8 . . ?
C4 C3 H3B 108.8 . . ?
C2 C3 H3A 108.8 . . ?
C4 C3 H3A 108.8 . . ?
H3B C3 H3A 107.7 . . ?
C3 C4 H4C 109.5 . . ?
C3 C4 H4D 109.5 . . ?
H4C C4 H4D 109.5 . . ?
C3 C4 H4E 109.5 . . ?
H4C C4 H4E 109.5 . . ?
H4D C4 H4E 109.5 . . ?
N3 C5 C2 122.06(17) . . ?
N3 C5 C6 113.64(16) . . ?
C2 C5 C6 124.30(17) . . ?
C7 C6 C5 130.54(19) . . ?
C7 C6 S1 110.55(15) . . ?
C5 C6 S1 118.64(15) . . ?
C6 C7 C8 112.57(19) . . ?
C6 C7 H7A 123.7 . . ?
C8 C7 H7A 123.7 . . ?
C9 C8 C7 112.87(19) . . ?
C9 C8 H8A 123.6 . . ?
C7 C8 H8A 123.6 . . ?
C8 C9 S1 112.04(15) . . ?
C8 C9 H9A 124.0 . . ?
S1 C9 H9A 124.0 . . ?
N3 C10 N2 126.37(18) . . ?
N3 C10 C11 117.21(15) . . ?
N2 C10 C11 116.42(16) . . ?
C11 S2 C14 91.50(12) . . ?
C12 C11 C10 127.35(15) . . ?
C12 C11 S2 110.33(15) . . ?
C10 C11 S2 122.24(12) . . ?
C11 C12 C13 115.3(3) . . ?
C11 C12 H12A 122.3 . . ?
C13 C12 H12A 122.3 . . ?
C14 C13 C12 108.4(3) . . ?
C14 C13 H13A 125.8 . . ?
C12 C13 H13A 125.8 . . ?
C13 C14 S2 114.5(2) . . ?
C13 C14 H14A 122.8 . . ?
S2 C14 H14A 122.8 . . ?
C13' C12' H12B 120.0 . . ?
C14' C13' C12' 97.4(12) . . ?
C14' C13' H13B 131.3 . . ?
C12' C13' H13B 131.3 . . ?
C13' C14' S2' 125.8(11) . . ?
C13' C14' H14B 117.1 . . ?
S2' C14' H14B 117.1 . . ?
N1 C15 N4 127.30(17) . . ?
N1 C15 C16 115.90(17) . . ?
N4 C15 C16 116.80(17) . . ?
C17 C16 C15 129.49(18) . . ?
C17 C16 S3 111.74(14) . . ?
C15 C16 S3 118.77(14) . . ?
C16 C17 C18 111.34(19) . . ?
C16 C17 H17A 124.3 . . ?
C18 C17 H17A 124.3 . . ?
C19 C18 C17 112.92(19) . . ?
C19 C18 H18A 123.5 . . ?
C17 C18 H18A 123.5 . . ?
C18 C19 S3 112.59(15) . . ?
C18 C19 H19B 123.7 . . ?
S3 C19 H19B 123.7 . . ?

loop_
_geom_bond_atom_site_label_1
_geom_bond_atom_site_label_2
_geom_bond_distance
_geom_bond_site_symmetry_2
_geom_bond_publ_flag
S1 C9 1.710(2) . ?
S1 C6 1.730(2) . ?
S3 C19 1.713(2) . ?
S3 C16 1.723(2) . ?
N1 C15 1.307(2) . ?
N1 C1 1.386(2) . ?
N2 C10 1.342(2) . ?
N2 C1 1.346(2) . ?
N3 C10 1.328(2) . ?
N3 C5 1.359(2) . ?
N4 C15 1.337(3) . ?
N4 H4A 0.8800 . ?
N4 H4B 0.8800 . ?
C1 C2 1.418(3) . ?
C2 C5 1.395(3) . ?
C2 C3 1.507(3) . ?
C3 C4 1.528(3) . ?
C3 H3B 0.9900 . ?
C3 H3A 0.9900 . ?
C4 H4C 0.9800 . ?
C4 H4D 0.9800 . ?
C4 H4E 0.9800 . ?
C5 C6 1.470(3) . ?
C6 C7 1.379(3) . ?
C7 C8 1.417(3) . ?
C7 H7A 0.9500 . ?
C8 C9 1.355(3) . ?
C8 H8A 0.9500 . ?
C9 H9A 0.9500 . ?
C10 C11 1.460(2) . ?
S2 C11 1.7102(9) . ?
S2 C14 1.7114(10) . ?
C11 C12 1.3724(10) . ?
C12 C13 1.4317(10) . ?
C12 H12A 0.9500 . ?
C13 C14 1.3694(10) . ?
C13 H13A 0.9500 . ?
C14 H14A 0.9500 . ?
S2' C14' 1.7107(11) . ?
C12' C13' 1.4301(11) . ?
C12' H12B 0.9500 . ?
C13' C14' 1.3699(11) . ?
C13' H13B 0.9500 . ?
C14' H14B 0.9500 . ?
C15 C16 1.468(3) . ?
C16 C17 1.387(3) . ?
C17 C18 1.427(3) . ?
C17 H17A 0.9500 . ?
C18 C19 1.354(3) . ?
C18 H18A 0.9500 . ?
C19 H19B 0.9500 . ?

loop_
_geom_torsion_atom_site_label_1
_geom_torsion_atom_site_label_2
_geom_torsion_atom_site_label_3
_geom_torsion_atom_site_label_4
_geom_torsion
_geom_torsion_site_symmetry_1
_geom_torsion_site_symmetry_2
_geom_torsion_site_symmetry_3
_geom_torsion_site_symmetry_4
_geom_torsion_publ_flag
C10 N2 C1 N1 177.64(16) . . . . ?
C10 N2 C1 C2 -1.4(3) . . . . ?
C15 N1 C1 N2 -2.3(3) . . . . ?
C15 N1 C1 C2 176.81(17) . . . . ?
N2 C1 C2 C5 -2.5(3) . . . . ?
N1 C1 C2 C5 178.44(16) . . . . ?
N2 C1 C2 C3 175.52(17) . . . . ?
N1 C1 C2 C3 -3.6(3) . . . . ?
C5 C2 C3 C4 -103.8(2) . . . . ?
C1 C2 C3 C4 78.4(2) . . . . ?
C10 N3 C5 C2 -3.1(3) . . . . ?
C10 N3 C5 C6 177.50(16) . . . . ?
C1 C2 C5 N3 4.8(3) . . . . ?
C3 C2 C5 N3 -173.05(17) . . . . ?
C1 C2 C5 C6 -175.87(17) . . . . ?
C3 C2 C5 C6 6.3(3) . . . . ?
N3 C5 C6 C7 -148.3(2) . . . . ?
C2 C5 C6 C7 32.3(3) . . . . ?
N3 C5 C6 S1 25.1(2) . . . . ?
C2 C5 C6 S1 -154.25(16) . . . . ?
C9 S1 C6 C7 -0.87(15) . . . . ?
C9 S1 C6 C5 -175.56(15) . . . . ?
C5 C6 C7 C8 174.14(18) . . . . ?
S1 C6 C7 C8 0.3(2) . . . . ?
C6 C7 C8 C9 0.7(2) . . . . ?
C7 C8 C9 S1 -1.4(2) . . . . ?
C6 S1 C9 C8 1.28(16) . . . . ?
C5 N3 C10 N2 -1.3(3) . . . . ?
C5 N3 C10 C11 179.21(16) . . . . ?
C1 N2 C10 N3 3.5(3) . . . . ?
C1 N2 C10 C11 -176.99(15) . . . . ?
N3 C10 C11 C12 -8.5(4) . . . . ?
N2 C10 C11 C12 171.9(3) . . . . ?
N3 C10 C11 S2 175.03(14) . . . . ?
N2 C10 C11 S2 -4.5(2) . . . . ?
C14 S2 C11 C12 -0.2(3) . . . . ?
C14 S2 C11 C10 176.9(2) . . . . ?
C10 C11 C12 C13 -176.6(4) . . . . ?
S2 C11 C12 C13 0.3(5) . . . . ?
C11 C12 C13 C14 -0.3(7) . . . . ?
C12 C13 C14 S2 0.1(6) . . . . ?
C11 S2 C14 C13 0.0(4) . . . . ?
C12' C13' C14' S2' 1(2) . . . . ?
C1 N1 C15 N4 3.2(3) . . . . ?
C1 N1 C15 C16 -177.89(16) . . . . ?
N1 C15 C16 C17 -174.61(18) . . . . ?
N4 C15 C16 C17 4.4(3) . . . . ?
N1 C15 C16 S3 5.7(2) . . . . ?
N4 C15 C16 S3 -175.32(14) . . . . ?
C19 S3 C16 C17 -0.51(15) . . . . ?
C19 S3 C16 C15 179.24(15) . . . . ?
C15 C16 C17 C18 -179.22(18) . . . . ?
S3 C16 C17 C18 0.5(2) . . . . ?
C16 C17 C18 C19 -0.2(2) . . . . ?
C17 C18 C19 S3 -0.2(2) . . . . ?
C16 S3 C19 C18 0.39(16) . . . . ?
